data_2102787
loop_
_publ_author_name
'Guevarra, Jonathan'
'van Smaalen, Sander'
'Sch\"onleber, Andreas'
'Lichtenberg, Frank'

_publ_section_title
;
 Superspace description of the crystal structures of
 Ca~<i>n~</i>(Nb,Ti)~<i>n~</i>O~3<i>n~+2</i> (<i>n</i> = 5 and 6)
;
_journal_coeditor_code CK5021
_journal_issue 2
_journal_name_full 'Acta Crystallographica Section B'
_journal_page_first 183
_journal_page_last 189
_journal_paper_doi 10.1107/S0108768107002340
_journal_volume 63
_journal_year 2007
_chemical_formula_sum 'Ca3.333 Nb2.666 O11.333 Ti0.667'
_chemical_formula_weight 594.5
_chemical_name_systematic ' ?'
_symmetry_cell_setting monoclinic
_cell_angle_alpha 90
_cell_angle_beta 90
_cell_angle_gamma 89.921(4)
_cell_formula_units_Z 1
_cell_length_a 7.6889(3)
_cell_length_b 5.3381(3)
_cell_length_c 5.47630(10)
_cell_modulation_dimension 1
_cell_volume 224.770(16)
_computing_publication_material '(Jana2000; Petricek and Dusek, 2000)'
_computing_structure_refinement '(Jana2000; Petricek and Dusek, 2000)'
_diffrn_ambient_temperature 295
_diffrn_radiation_type 'Mo K\a'
_diffrn_radiation_wavelength 0.71069
_exptl_absorpt_coefficient_mu 5.867
_exptl_absorpt_correction_T_max 1.000
_exptl_absorpt_correction_T_min 1.000
_exptl_absorpt_correction_type none
_exptl_crystal_density_diffrn 4.3908
_exptl_crystal_F_000 282
_refine_diff_density_max 3.02
_refine_diff_density_min -2.65
_refine_ls_extinction_method none
_refine_ls_goodness_of_fit_ref 2.63
_refine_ls_number_parameters 146
_refine_ls_number_reflns 3231
_refine_ls_R_factor_all 0.0583
_refine_ls_R_factor_gt 0.0512
_refine_ls_shift/su_max 0.0048
_refine_ls_shift/su_mean 0.0003
_refine_ls_structure_factor_coef F
_refine_ls_weighting_details w=1/(\s^2^(F)+0.0001F^2^)
_refine_ls_weighting_scheme sigma
_refine_ls_wR_factor_gt 0.0600
_refine_ls_wR_factor_ref 0.0614
_reflns_number_gt 2731
_reflns_number_total 3231
_reflns_threshold_expression I>3\s(I)
_cod_data_source_file ck5021.cif
_cod_data_source_block Ca5_Nb4_Ti_O17
_cod_depositor_comments
;
The following automatic conversions were performed:
'_exptl_absorpt_correction_type' value 'None' changed to 'none' according
to '/home/saulius/struct/CIF-dictionaries/cif_core.dic' dictionary named
'cif_core.dic' version 2.4.1 from 2010-06-29.

Automatic conversion script
Id: cif_fix_enum 1527 2010-12-29 10:47:43Z saulius 

The following automatic conversions were performed:

'_exptl_absorpt_correction_type' value 'None' changed to 'none'
according to /home/saulius/struct/CIF-dictionaries/cif_core.dic
dictionary named 'cif_core.dic' version 2.4.1 from 2010-06-29.

Automatic conversion script
Id: cif_fix_values 1715 2011-07-08 13:25:40Z adriana 
;
_cod_database_code 2102787

loop_
_space_group_symop_ssg_id
_space_group_symop_ssg_operation_algebraic
1 x1,x2,x3,x4
2 -x1,-x2,-x3,1/2-x4
3 1/4-x1,-x2,1/2+x3,1/4-x4
4 x1,1/2+x2,1/2-x3,x4
5 1/2+x1,x2,x3,1/2+x4
6 1/2-x1,-x2,-x3,-x4
7 3/4-x1,-x2,1/2+x3,3/4-x4
8 1/2+x1,1/2+x2,1/2-x3,1/2+x4
9 3/4+x1,1/2+x2,x3,1/4+x4
10 3/4-x1,1/2-x2,-x3,3/4-x4
11 -x1,1/2-x2,1/2+x3,1/2-x4
12 3/4+x1,x2,1/2-x3,1/4+x4
13 1/4+x1,1/2+x2,x3,3/4+x4
14 1/4-x1,1/2-x2,-x3,1/4-x4
15 1/2-x1,1/2-x2,1/2+x3,-x4
16 1/4+x1,x2,1/2-x3,3/4+x4

loop_
_atom_site_type_symbol
_atom_site_label
_atom_site_fract_x
_atom_site_fract_y
_atom_site_fract_z
_atom_site_U_iso_or_equiv
_atom_site_adp_type
_atom_site_calc_flag
_atom_site_occupancy
Ca Ca1 -0.00010(10) -0.03459(17) 0.00495(14) 0.0107(3) Uani d 0.125
Ca Ca2 0.00186(16) 0.3304(2) -0.0818(2) 0.0087(3) Uani d 0.0417
Ca Ca3 -0.00721(17) -0.2504(3) 0.0136(3) 0.0159(4) Uani d 0.0417
Nb Nb11 0.25 0 0.5 0.00382(16) Uani d 0.167(7)
Ti Ti11 0.25 0 0.5 0.00382(16) Uani d 0.041(7)
Nb Nb12 0.25 0 0.5 0.00382(16) Uani d 0.144(7)
Ti Ti12 0.25 0 0.5 0.00382(16) Uani d 0.022(7)
Nb Nb13 0.25 0 0.5 0.00382(16) Uani d 0.078(7)
Ti Ti13 0.25 0 0.5 0.00382(16) Uani d 0.005(7)
Nb Nb21 0.75 0 0.5 0.00388(16) Uani d 0.172(7)
Ti Ti21 0.75 0 0.5 0.00388(16) Uani d 0.036(7)
Nb Nb22 0.75 0 0.5 0.00388(16) Uani d 0.148(15)
Ti Ti22 0.75 0 0.5 0.00388(16) Uani d 0.019(15)
Nb Nb23 0.75 0 0.5 0.00388(16) Uani d 0.079(15)
Ti Ti23 0.75 0 0.5 0.00388(16) Uani d 0.004(15)
O O1 -0.0001(2) 0.0137(3) 0.5794(4) 0.0069(6) Uani d 0.2083
O O2 0.2145(2) 0.2118(3) 0.2060(3) 0.0073(5) Uani d 0.25
O O3 0.7864(2) 0.1989(3) 0.1976(4) 0.0077(5) Uani d 0.25

loop_
_atom_site_aniso_label
_atom_site_aniso_U_11
_atom_site_aniso_U_22
_atom_site_aniso_U_33
_atom_site_aniso_U_12
_atom_site_aniso_U_13
_atom_site_aniso_U_23
_atom_site_aniso_type_symbol
Ca1 0.0094(5) 0.0123(4) 0.0105(5) 0.0001(3) -0.0003(3) -0.0032(3) Ca
Ca2 0.0057(6) 0.0117(6) 0.0088(6) -0.0006(5) -0.0002(6) -0.0013(5) Ca
Ca3 0.0081(6) 0.0280(8) 0.0115(7) 0.0003(6) -0.0002(6) -0.0044(6) Ca
Nb11 0.0032(3) 0.0041(3) 0.0042(3) 0.0001(2) -0.00012(14) 0.00052(14) Nb
Ti11 0.0032(3) 0.0041(3) 0.0042(3) 0.0001(2) -0.00012(14) 0.00052(14) Ti
Nb12 0.0032(3) 0.0041(3) 0.0042(3) 0.0001(2) -0.00012(14) 0.00052(14) Nb
Ti12 0.0032(3) 0.0041(3) 0.0042(3) 0.0001(2) -0.00012(14) 0.00052(14) Ti
Nb13 0.0032(3) 0.0041(3) 0.0042(3) 0.0001(2) -0.00012(14) 0.00052(14) Nb
Ti13 0.0032(3) 0.0041(3) 0.0042(3) 0.0001(2) -0.00012(14) 0.00052(14) Ti
Nb21 0.0032(3) 0.0043(3) 0.0042(3) -0.0005(2) 0.00000(14) 0.00025(13) Nb
Ti21 0.0032(3) 0.0043(3) 0.0042(3) -0.0005(2) 0.00000(14) 0.00025(13) Ti
Nb22 0.0032(3) 0.0043(3) 0.0042(3) -0.0005(2) 0.00000(14) 0.00025(13) Nb
Ti22 0.0032(3) 0.0043(3) 0.0042(3) -0.0005(2) 0.00000(14) 0.00025(13) Ti
Nb23 0.0032(3) 0.0043(3) 0.0042(3) -0.0005(2) 0.00000(14) 0.00025(13) Nb
Ti23 0.0032(3) 0.0043(3) 0.0042(3) -0.0005(2) 0.00000(14) 0.00025(13) Ti
O1 0.0046(10) 0.0096(11) 0.0065(10) 0.0000(8) 0.0003(7) 0.0010(7) O
O2 0.0077(9) 0.0072(9) 0.0070(8) -0.0006(7) -0.0011(7) 0.0021(7) O
O3 0.0088(9) 0.0062(9) 0.0081(9) 0.0002(7) 0.0008(7) 0.0020(7) O

loop_
_atom_site_displace_Fourier_atom_site_label
_atom_site_displace_Fourier_axis
_atom_site_displace_Fourier_wave_vector_seq_id
_atom_site_displace_Fourier_param_cos
_atom_site_displace_Fourier_param_sin
Ca1 x 1 -0.00027(12) 0.00099(12)
Ca1 y 1 0.00212(16) 0.02237(16)
Ca1 z 1 0.0009(2) 0.00112(15)
Nb11 x 1 0 -0.00370(14)
Nb11 y 1 0 0.1230(2)
Nb11 z 1 0 -0.0441(2)
Nb11 x 2 0 0
Nb11 y 2 0 0
Nb11 z 2 0 0
Nb11 x 3 0 0
Nb11 y 3 0 0
Nb11 z 3 0 0
Nb11 x 4 0 0
Nb11 y 4 0 0
Nb11 z 4 0 0
Nb11 x 5 0 0
Nb11 y 5 0 0
Nb11 z 5 0 0
Nb11 x 6 0 0.00245(8)
Nb11 y 6 0 0.01122(11)
Nb11 z 6 0 0.01475(13)
Ti11 x 1 0 -0.00370(14)
Ti11 y 1 0 0.1230(2)
Ti11 z 1 0 -0.0441(2)
Ti11 x 2 0 0
Ti11 y 2 0 0
Ti11 z 2 0 0
Ti11 x 3 0 0
Ti11 y 3 0 0
Ti11 z 3 0 0
Ti11 x 4 0 0
Ti11 y 4 0 0
Ti11 z 4 0 0
Ti11 x 5 0 0
Ti11 y 5 0 0
Ti11 z 5 0 0
Ti11 x 6 0 0.00245(8)
Ti11 y 6 0 0.01122(11)
Ti11 z 6 0 0.01475(13)
Nb12 x 1 0 -0.00369(14)
Nb12 y 1 0 0.1230(2)
Nb12 z 1 0 -0.0441(2)
Nb12 x 2 0 0
Nb12 y 2 0 0
Nb12 z 2 0 0
Nb12 x 3 0 0
Nb12 y 3 0 0
Nb12 z 3 0 0
Nb12 x 4 0 0
Nb12 y 4 0 0
Nb12 z 4 0 0
Nb12 x 5 0 0
Nb12 y 5 0 0
Nb12 z 5 0 0
Nb12 x 6 0 0.00245(8)
Nb12 y 6 0 0.01122(11)
Nb12 z 6 0 0.01475(13)
Ti12 x 1 0 -0.00369(14)
Ti12 y 1 0 0.1230(2)
Ti12 z 1 0 -0.0441(2)
Ti12 x 2 0 0
Ti12 y 2 0 0
Ti12 z 2 0 0
Ti12 x 3 0 0
Ti12 y 3 0 0
Ti12 z 3 0 0
Ti12 x 4 0 0
Ti12 y 4 0 0
Ti12 z 4 0 0
Ti12 x 5 0 0
Ti12 y 5 0 0
Ti12 z 5 0 0
Ti12 x 6 0 0.00245(8)
Ti12 y 6 0 0.01122(11)
Ti12 z 6 0 0.01475(13)
Nb13 x 1 0 -0.00369(14)
Nb13 y 1 0 0.1230(2)
Nb13 z 1 0 -0.0441(2)
Nb13 x 2 0 0
Nb13 y 2 0 0
Nb13 z 2 0 0
Nb13 x 3 0 0
Nb13 y 3 0 0
Nb13 z 3 0 0
Nb13 x 4 0 0
Nb13 y 4 0 0
Nb13 z 4 0 0
Nb13 x 5 0 0
Nb13 y 5 0 0
Nb13 z 5 0 0
Nb13 x 6 0 0.00245(8)
Nb13 y 6 0 0.01122(11)
Nb13 z 6 0 0.01475(13)
Ti13 x 1 0 -0.00369(14)
Ti13 y 1 0 0.1230(2)
Ti13 z 1 0 -0.0441(2)
Ti13 x 2 0 0
Ti13 y 2 0 0
Ti13 z 2 0 0
Ti13 x 3 0 0
Ti13 y 3 0 0
Ti13 z 3 0 0
Ti13 x 4 0 0
Ti13 y 4 0 0
Ti13 z 4 0 0
Ti13 x 5 0 0
Ti13 y 5 0 0
Ti13 z 5 0 0
Ti13 x 6 0 0.00245(8)
Ti13 y 6 0 0.01122(11)
Ti13 z 6 0 0.01475(13)
Nb21 x 1 0 0.01104(14)
Nb21 y 1 0 0.1349(2)
Nb21 z 1 0 -0.0506(2)
Nb21 x 2 0 0
Nb21 y 2 0 0
Nb21 z 2 0 0
Nb21 x 3 0 0
Nb21 y 3 0 0
Nb21 z 3 0 0
Nb21 x 4 0 0
Nb21 y 4 0 0
Nb21 z 4 0 0
Nb21 x 5 0 0
Nb21 y 5 0 0
Nb21 z 5 0 0
Nb21 x 6 0 -0.00387(8)
Nb21 y 6 0 0.01223(11)
Nb21 z 6 0 0.01510(13)
Ti21 x 1 0 0.01104(14)
Ti21 y 1 0 0.1349(2)
Ti21 z 1 0 -0.0506(2)
Ti21 x 2 0 0
Ti21 y 2 0 0
Ti21 z 2 0 0
Ti21 x 3 0 0
Ti21 y 3 0 0
Ti21 z 3 0 0
Ti21 x 4 0 0
Ti21 y 4 0 0
Ti21 z 4 0 0
Ti21 x 5 0 0
Ti21 y 5 0 0
Ti21 z 5 0 0
Ti21 x 6 0 -0.00387(8)
Ti21 y 6 0 0.01223(11)
Ti21 z 6 0 0.01510(13)
Nb22 x 1 0 0.01104(14)
Nb22 y 1 0 0.1349(2)
Nb22 z 1 0 -0.0506(2)
Nb22 x 2 0 0
Nb22 y 2 0 0
Nb22 z 2 0 0
Nb22 x 3 0 0
Nb22 y 3 0 0
Nb22 z 3 0 0
Nb22 x 4 0 0
Nb22 y 4 0 0
Nb22 z 4 0 0
Nb22 x 5 0 0
Nb22 y 5 0 0
Nb22 z 5 0 0
Nb22 x 6 0 -0.00387(8)
Nb22 y 6 0 0.01223(11)
Nb22 z 6 0 0.01510(13)
Ti22 x 1 0 0.01104(14)
Ti22 y 1 0 0.1349(2)
Ti22 z 1 0 -0.0506(2)
Ti22 x 2 0 0
Ti22 y 2 0 0
Ti22 z 2 0 0
Ti22 x 3 0 0
Ti22 y 3 0 0
Ti22 z 3 0 0
Ti22 x 4 0 0
Ti22 y 4 0 0
Ti22 z 4 0 0
Ti22 x 5 0 0
Ti22 y 5 0 0
Ti22 z 5 0 0
Ti22 x 6 0 -0.00387(8)
Ti22 y 6 0 0.01223(11)
Ti22 z 6 0 0.01510(13)
Nb23 x 1 0 0.01104(14)
Nb23 y 1 0 0.1349(2)
Nb23 z 1 0 -0.0506(2)
Nb23 x 2 0 0
Nb23 y 2 0 0
Nb23 z 2 0 0
Nb23 x 3 0 0
Nb23 y 3 0 0
Nb23 z 3 0 0
Nb23 x 4 0 0
Nb23 y 4 0 0
Nb23 z 4 0 0
Nb23 x 5 0 0
Nb23 y 5 0 0
Nb23 z 5 0 0
Nb23 x 6 0 -0.00387(8)
Nb23 y 6 0 0.01223(11)
Nb23 z 6 0 0.01510(13)
Ti23 x 1 0 0.01104(14)
Ti23 y 1 0 0.1349(2)
Ti23 z 1 0 -0.0506(2)
Ti23 x 2 0 0
Ti23 y 2 0 0
Ti23 z 2 0 0
Ti23 x 3 0 0
Ti23 y 3 0 0
Ti23 z 3 0 0
Ti23 x 4 0 0
Ti23 y 4 0 0
Ti23 z 4 0 0
Ti23 x 5 0 0
Ti23 y 5 0 0
Ti23 z 5 0 0
Ti23 x 6 0 -0.00387(8)
Ti23 y 6 0 0.01223(11)
Ti23 z 6 0 0.01510(13)
O1 x 1 -0.0001(3) 0.0003(3)
O1 y 1 0.0116(4) 0.0052(4)
O1 z 1 -0.0037(4) -0.0052(3)
O1 x 2 0.0004(4) -0.0006(3)
O1 y 2 -0.0028(5) -0.0078(4)
O1 z 2 0.0025(6) 0.0020(4)
O2 x 1 -0.0070(2) 0.0029(2)
O2 y 1 -0.0099(3) 0.0229(3)
O2 z 1 0.0021(3) 0.0023(4)
O2 x 2 0.0029(3) 0.0084(3)
O2 y 2 0.0051(4) -0.0103(4)
O2 z 2 0.0008(4) -0.0060(5)
O2 x 3 0 -0.0045(4)
O2 y 3 0 0.0033(5)
O2 z 3 0 0.0048(6)
O3 x 1 0.0037(3) 0.0001(2)
O3 y 1 0.0037(4) 0.0188(4)
O3 z 1 0.0094(4) 0.0001(4)
O3 x 2 -0.0019(3) -0.0107(3)
O3 y 2 0.0019(4) -0.0077(4)
O3 z 2 0.0000(5) -0.0058(5)
O3 x 3 0 0.0055(4)
O3 y 3 0 0.0029(5)
O3 z 3 0 0.0043(6)

loop_
_atom_site_Fourier_wave_vector_seq_id
_atom_site_Fourier_wave_vector_x
_atom_site_Fourier_wave_vector_z
1 0.00000 0.00000
2 0.00000 0.00000
3 0.00000 0.00000
4 0.00000 0.00000
5 0.00000 0.00000
6 0.00000 0.00000

loop_
_atom_site_occ_special_func_atom_site_label
_atom_site_occ_special_func_crenel_c
_atom_site_occ_special_func_crenel_w
Ca1 0 0.125
Ca2 0.11083(2) 0.0417
Ca3 -0.10416(2) 0.0417
Nb11 0 0.0417
Ti11 0 0.0417
Nb12 0.0417 0.0417
Ti12 0.0417 0.0417
Nb13 0.0833 0.0417
Ti13 0.0833 0.0417
Nb21 0 0.0417
Ti21 0 0.0417
Nb22 0.0417 0.0417
Ti22 0.0417 0.0417
Nb23 0.0833 0.0417
Ti23 0.0833 0.0417
O1 0 0.2083
O2 0 0.25
O3 0 0.25

loop_
_atom_site_U_Fourier_atom_site_label
_atom_site_U_Fourier_tens_elem
_atom_site_U_Fourier_wave_vector_seq_id
_atom_site_U_Fourier_param_cos
_atom_site_U_Fourier_param_sin
Ca1 U11 1 -0.0001(4) 0.0025(3)
Ca1 U22 1 -0.0022(5) 0.0042(4)
Ca1 U33 1 -0.0011(5) 0.0032(4)
Ca1 U12 1 -0.0004(4) 0.0000(3)
Ca1 U13 1 0.0004(5) -0.0003(4)
Ca1 U23 1 0.0013(5) -0.0015(3)

loop_
_atom_type_symbol
_atom_type_scat_dispersion_real
_atom_type_scat_dispersion_imag
_atom_type_scat_source
Ca 0.226 0.306 'International Tables Vol C Tables  4.2.6.8 and 6.1.1.1'
Nb -2.073 0.622 'International Tables Vol C Tables  4.2.6.8 and 6.1.1.1'
Ti 0.278 0.446 'International Tables Vol C Tables  4.2.6.8 and 6.1.1.1'
O 0.011 0.006 'International Tables Vol C Tables  4.2.6.8 and 6.1.1.1'

loop_
_cell_wave_vector_seq_id
_cell_wave_vector_x
_cell_wave_vector_y
_cell_wave_vector_z
1 0.00000 0.08333 0.00000

loop_
_geom_bond_atom_site_label_1
_geom_bond_atom_site_label_2
_geom_bond_site_symmetry_2
_geom_bond_publ_flag
_geom_bond_distance_max
_geom_bond_distance_min
_geom_bond_distance_av
Ca1 O1 1_554 yes 2.36(3) 2.36(3) 2.36(3)
Ca1 O2 . yes 2.37(3) 2.37(3) 2.37(3)
Ca1 O2 6_555 yes 2.68(3) 2.68(3) 2.68(3)
Ca1 O3 1_455 yes 2.36(3) 2.36(3) 2.36(3)
Ca1 O3 6_555 yes 2.66(3) 2.66(3) 2.66(3)
Ca1 O11 8_445 yes 2.38(2) 2.38(2) 2.38(2)
Ca1 O11 8_455 yes 2.97(2) 2.97(2) 2.97(2)
Ca1 O21 8_445 yes 2.64(3) 2.64(3) 2.64(3)
Ca1 O31 8_345 yes 2.65(3) 2.65(3) 2.65(3)
Ca2 O1 1_554 yes 2.54(2) 2.54(2) 2.54(2)
Ca2 O2 . yes 2.36(3) 2.36(3) 2.36(3)
Ca2 O2 3_564 yes 2.46(3) 2.46(3) 2.46(3)
Ca2 O3 1_455 yes 2.31(3) 2.31(3) 2.31(3)
Ca2 O21 5_455 yes 2.45(2) 2.45(2) 2.45(2)
Ca2 O21 7_564 yes 2.444(18) 2.444(18) 2.444(18)
Ca2 O31 7_564 yes 2.470(17) 2.470(17) 2.470(17)
Ca3 O1 1_554 yes 2.65(2) 2.65(2) 2.65(2)
Ca3 O2 6_555 yes 2.50(3) 2.50(3) 2.50(3)
Ca3 O3 1_455 yes 2.95(3) 2.95(3) 2.95(3)
Ca3 O3 6_555 yes 2.39(3) 2.39(3) 2.39(3)
Ca3 O21 8_445 yes 2.384(19) 2.384(19) 2.384(19)
Ca3 O31 2_655 yes 2.428(18) 2.428(18) 2.428(18)
Ca3 O31 8_345 yes 2.446(18) 2.446(18) 2.446(18)
Nb11 O1 . yes 1.97(3) 1.97(3) 1.97(3)
Nb11 O1 6_556 yes 1.97(3) 1.97(3) 1.97(3)
Nb11 O2 . yes 1.96(3) 1.96(3) 1.96(3)
Nb11 O2 6_556 yes 1.96(3) 1.96(3) 1.96(3)
Nb11 O21 7_565 yes 1.98(3) 1.98(3) 1.98(3)
Nb11 O21 8_445 yes 1.98(3) 1.98(3) 1.98(3)
Ti11 O1 . yes 1.97(3) 1.97(3) 1.97(3)
Ti11 O1 6_556 yes 1.97(3) 1.97(3) 1.97(3)
Ti11 O2 . yes 1.96(3) 1.96(3) 1.96(3)
Ti11 O2 6_556 yes 1.96(3) 1.96(3) 1.96(3)
Ti11 O21 7_565 yes 1.98(3) 1.98(3) 1.98(3)
Ti11 O21 8_445 yes 1.98(3) 1.98(3) 1.98(3)
Nb12 O2 7_565 yes 1.84(3) 1.84(3) 1.84(3)
Nb12 O2 4_555 yes 2.16(3) 2.16(3) 2.16(3)
Nb12 O11 . yes 1.98(3) 1.98(3) 1.98(3)
Nb12 O11 2_666 yes 2.00(3) 2.00(3) 2.00(3)
Nb12 O21 . yes 1.90(4) 1.90(4) 1.90(4)
Nb12 O21 2_666 yes 2.08(3) 2.08(3) 2.08(3)
Ti12 O2 7_565 yes 1.84(3) 1.84(3) 1.84(3)
Ti12 O2 4_555 yes 2.16(3) 2.16(3) 2.16(3)
Ti12 O11 . yes 1.98(2) 1.98(2) 1.98(2)
Ti12 O11 2_666 yes 2.00(2) 2.00(2) 2.00(2)
Ti12 O21 . yes 1.90(4) 1.90(4) 1.90(4)
Ti12 O21 2_666 yes 2.08(3) 2.08(3) 2.08(3)
Nb13 O1 . yes 1.99(2) 1.99(2) 1.99(2)
Nb13 O1 6_556 yes 2.00(2) 2.00(2) 2.00(2)
Nb13 O2 . yes 1.84(3) 1.84(3) 1.84(3)
Nb13 O2 6_556 yes 2.23(3) 2.23(3) 2.23(3)
Nb13 O21 7_565 yes 1.83(2) 1.83(2) 1.83(2)
Nb13 O21 8_445 yes 2.11(4) 2.11(4) 2.11(4)
Ti13 O1 . yes 1.99(2) 1.99(2) 1.99(2)
Ti13 O1 6_556 yes 2.00(2) 2.00(2) 2.00(2)
Ti13 O2 . yes 1.84(3) 1.84(3) 1.84(3)
Ti13 O2 6_556 yes 2.23(3) 2.23(3) 2.23(3)
Ti13 O21 7_565 yes 1.83(2) 1.83(2) 1.83(2)
Ti13 O21 8_445 yes 2.11(4) 2.11(4) 2.11(4)
Nb21 O1 1_655 yes 1.98(3) 1.98(3) 1.98(3)
Nb21 O1 6_556 yes 1.98(3) 1.98(3) 1.98(3)
Nb21 O3 . yes 1.96(3) 1.96(3) 1.96(3)
Nb21 O3 6_656 yes 1.96(3) 1.96(3) 1.96(3)
Nb21 O31 7_665 yes 1.99(3) 1.99(3) 1.99(3)
Nb21 O31 8_445 yes 1.99(3) 1.99(3) 1.99(3)
Ti21 O1 1_655 yes 1.98(3) 1.98(3) 1.98(3)
Ti21 O1 6_556 yes 1.98(3) 1.98(3) 1.98(3)
Ti21 O3 . yes 1.96(3) 1.96(3) 1.96(3)
Ti21 O3 6_656 yes 1.96(3) 1.96(3) 1.96(3)
Ti21 O31 7_665 yes 1.99(3) 1.99(3) 1.99(3)
Ti21 O31 8_445 yes 1.99(3) 1.99(3) 1.99(3)
Nb22 O3 7_665 yes 1.85(3) 1.85(3) 1.85(3)
Nb22 O3 4_555 yes 2.17(3) 2.17(3) 2.17(3)
Nb22 O11 1_655 yes 1.97(2) 1.97(2) 1.97(2)
Nb22 O11 2_666 yes 2.00(2) 2.00(2) 2.00(2)
Nb22 O31 . yes 1.90(4) 1.90(4) 1.90(4)
Nb22 O31 2_766 yes 2.09(3) 2.09(3) 2.09(3)
Ti22 O3 7_665 yes 1.85(3) 1.85(3) 1.85(3)
Ti22 O3 4_555 yes 2.17(3) 2.17(3) 2.17(3)
Ti22 O11 1_655 yes 1.97(2) 1.97(2) 1.97(2)
Ti22 O11 2_666 yes 2.00(2) 2.00(2) 2.00(2)
Ti22 O31 . yes 1.90(4) 1.90(4) 1.90(4)
Ti22 O31 2_766 yes 2.09(3) 2.09(3) 2.09(3)
Nb23 O1 1_655 yes 1.98(2) 1.98(2) 1.98(2)
Nb23 O1 6_556 yes 2.02(2) 2.02(2) 2.02(2)
Nb23 O3 . yes 1.79(3) 1.79(3) 1.79(3)
Nb23 O3 6_656 yes 2.26(3) 2.26(3) 2.26(3)
Nb23 O31 7_665 yes 1.850(18) 1.850(18) 1.850(18)
Nb23 O31 8_445 yes 2.15(4) 2.15(4) 2.15(4)
Ti23 O1 1_655 yes 1.98(2) 1.98(2) 1.98(2)
Ti23 O1 6_556 yes 2.02(2) 2.02(2) 2.02(2)
Ti23 O3 . yes 1.79(3) 1.79(3) 1.79(3)
Ti23 O3 6_656 yes 2.26(3) 2.26(3) 2.26(3)
Ti23 O31 7_665 yes 1.850(18) 1.850(18) 1.850(18)
Ti23 O31 8_445 yes 2.15(4) 2.15(4) 2.15(4)
O1 O2 . yes 2.96(4) 2.77(4) 2.84(4)
O1 O2 6_556 yes 2.83(3) 2.75(3) 2.79(4)
O1 O3 1_455 yes 2.92(4) 2.78(4) 2.83(4)
O1 O3 6_556 yes 2.84(3) 2.74(4) 2.79(4)
O1 Ca11 8_445 yes 3.17(3) 2.83(2) 3.00(2)
O1 Ca11 8_455 yes 2.52(3) 2.43(2) 2.48(2)
O1 O21 7_565 yes 2.77(4) 2.72(4) 2.75(4)
O1 O21 8_445 yes 2.84(3) 2.78(4) 2.81(4)
O1 O31 7_565 yes 2.78(3) 2.73(4) 2.76(4)
O1 O31 8_345 yes 2.90(3) 2.79(4) 2.84(4)
O2 Ca11 8_455 yes 2.70(3) 2.53(3) 2.61(3)
O2 O11 7_564 yes 2.90(3) 2.73(4) 2.81(4)
O2 O11 8_455 yes 2.81(4) 2.79(4) 2.80(4)
O2 O21 5_455 yes 2.97(3) 2.97(3) 2.97(3)
O2 O21 7_564 yes 2.91(5) 2.84(4) 2.87(4)
O2 O21 7_565 yes 2.83(4) 2.73(4) 2.78(4)
O2 O21 8_445 yes 2.98(5) 2.74(4) 2.83(4)
O2 O21 8_455 yes 2.74(4) 2.74(5) 2.74(4)
O3 Ca11 8_555 yes 2.72(3) 2.56(3) 2.64(3)
O3 O11 7_564 yes 2.90(3) 2.72(4) 2.81(4)
O3 O11 8_555 yes 2.83(4) 2.79(4) 2.81(4)
O3 O21 5_555 yes 2.88(3) 2.88(3) 2.88(3)
O3 O31 7_664 yes 2.93(5) 2.86(4) 2.89(4)
O3 O31 7_665 yes 2.84(4) 2.80(5) 2.81(4)
O3 O31 8_445 yes 2.90(3) 2.75(4) 2.83(4)
O3 O31 8_455 yes 2.77(4) 2.71(5) 2.74(4)
Ca11 O11 1_554 yes 2.38(2) 2.37(2) 2.37(2)
Ca11 O21 . yes 2.42(3) 2.34(4) 2.38(3)
Ca11 O21 2_665 yes 2.73(3) 2.53(4) 2.63(3)
Ca11 O31 1_455 yes 2.40(3) 2.31(4) 2.36(3)
Ca11 O31 2_665 yes 2.73(3) 2.50(4) 2.61(3)
O11 O21 . yes 2.88(5) 2.74(4) 2.81(4)
O11 O21 2_666 yes 2.81(4) 2.77(4) 2.79(4)
O11 O31 1_455 yes 2.88(4) 2.74(4) 2.81(4)
O11 O31 2_666 yes 2.79(4) 2.77(4) 2.78(4)
